data_4081767
loop_
_publ_author_name
'Clark, Ewan R.'
'Ingleson, Michael J.'

_publ_section_title
;
 [(acridine)BCl2]+: A Borenium Cation That Is a Strong Boron- and
 Carbon-Based Lewis Acid
;
_journal_issue 22
_journal_name_full Organometallics
_journal_page_first 6712
_journal_paper_doi 10.1021/om400463r
_journal_volume 32
_journal_year 2013
_chemical_formula_sum 'C13 H9 Al B Cl6 N'
_chemical_formula_weight 429.70
_chemical_name_systematic
; 
 ? 
;
_space_group_IT_number 2
_symmetry_cell_setting triclinic
_symmetry_space_group_name_Hall '-P 1'
_symmetry_space_group_name_H-M 'P -1'
_atom_sites_solution_hydrogens geom
_atom_sites_solution_primary direct
_atom_sites_solution_secondary difmap
_audit_creation_method SHELXL-97
_cell_angle_alpha 83.265(4)
_cell_angle_beta 89.721(4)
_cell_angle_gamma 65.574(4)
_cell_formula_units_Z 2
_cell_length_a 8.6756(5)
_cell_length_b 9.4614(5)
_cell_length_c 12.0129(6)
_cell_measurement_temperature 100(2)
_cell_volume 890.57(9)
_computing_structure_refinement 'SHELXL-97 (Sheldrick, 1997)'
_computing_structure_solution 'SHELXS-97 (Sheldrick, 1990)'
_diffrn_ambient_temperature 100(2)
_diffrn_measured_fraction_theta_full 0.967
_diffrn_measured_fraction_theta_max 0.967
_diffrn_radiation_monochromator graphite
_diffrn_radiation_source 'fine-focus sealed tube'
_diffrn_radiation_type CuK\a
_diffrn_radiation_wavelength 1.54178
_diffrn_reflns_av_R_equivalents 0.0461
_diffrn_reflns_av_sigmaI/netI 0.0549
_diffrn_reflns_limit_h_max 10
_diffrn_reflns_limit_h_min -10
_diffrn_reflns_limit_k_max 11
_diffrn_reflns_limit_k_min -11
_diffrn_reflns_limit_l_max 14
_diffrn_reflns_limit_l_min -14
_diffrn_reflns_number 7195
_diffrn_reflns_theta_full 66.58
_diffrn_reflns_theta_max 66.58
_diffrn_reflns_theta_min 3.71
_exptl_absorpt_coefficient_mu 9.219
_exptl_absorpt_correction_T_max 0.4902
_exptl_absorpt_correction_T_min 0.2871
_exptl_absorpt_correction_type multi-scan
_exptl_crystal_colour yellow
_exptl_crystal_density_diffrn 1.602
_exptl_crystal_density_method 'not measured'
_exptl_crystal_description block
_exptl_crystal_F_000 428
_exptl_crystal_size_max 0.2
_exptl_crystal_size_mid 0.2
_exptl_crystal_size_min 0.1
_refine_diff_density_max 0.470
_refine_diff_density_min -0.416
_refine_diff_density_rms 0.095
_refine_ls_extinction_method none
_refine_ls_goodness_of_fit_ref 1.039
_refine_ls_hydrogen_treatment mixed
_refine_ls_matrix_type full
_refine_ls_number_parameters 199
_refine_ls_number_reflns 3023
_refine_ls_number_restraints 0
_refine_ls_restrained_S_all 1.039
_refine_ls_R_factor_all 0.0473
_refine_ls_R_factor_gt 0.0401
_refine_ls_shift/su_max 0.000
_refine_ls_shift/su_mean 0.000
_refine_ls_structure_factor_coef Fsqd
_refine_ls_weighting_details 'calc w=1/[\s^2^(Fo^2^)+(0.0611P)^2^+0.2684P] where P=(Fo^2^+2Fc^2^)/3'
_refine_ls_weighting_scheme calc
_refine_ls_wR_factor_gt 0.1040
_refine_ls_wR_factor_ref 0.1082
_reflns_number_gt 2592
_reflns_number_total 3023
_reflns_threshold_expression >2sigma(I)
_cod_data_source_file om400463r_si_002.cif
_cod_data_source_block a
_cod_original_cell_volume 890.57(8)
_cod_original_sg_symbol_H-M P-1
_cod_database_code 4081767

loop_
_symmetry_equiv_pos_as_xyz
'x, y, z'
'-x, -y, -z'

loop_
_atom_site_label
_atom_site_type_symbol
_atom_site_fract_x
_atom_site_fract_y
_atom_site_fract_z
_atom_site_U_iso_or_equiv
_atom_site_adp_type
_atom_site_occupancy
_atom_site_symmetry_multiplicity
_atom_site_calc_flag
_atom_site_refinement_flags
Cl1 Cl -0.37489(10) 0.06678(8) 0.35907(6) 0.0236(2) Uani 1 1 d .
Cl2 Cl -0.43186(10) 0.45208(8) 0.32460(6) 0.0246(2) Uani 1 1 d .
Cl3 Cl -0.57645(10) 0.30488(10) 0.11387(6) 0.0328(2) Uani 1 1 d .
Cl4 Cl -0.13791(10) 0.18278(9) 0.16532(6) 0.02465(19) Uani 1 1 d .
Cl5 Cl 0.02427(11) 0.50228(8) 0.85080(6) 0.0272(2) Uani 1 1 d .
Cl6 Cl 0.21440(10) 0.15720(9) 0.91872(6) 0.0280(2) Uani 1 1 d .
Al1 Al -0.38040(11) 0.25406(9) 0.23735(7) 0.0181(2) Uani 1 1 d .
N1 N -0.0034(3) 0.2788(3) 0.72953(19) 0.0158(5) Uani 1 1 d .
C1 C -0.1301(4) 0.2272(3) 0.7477(2) 0.0171(6) Uani 1 1 d .
C2 C -0.1991(4) 0.2244(3) 0.8533(2) 0.0194(6) Uani 1 1 d .
H2A H -0.1631 0.2614 0.9119 0.023 Uiso 1 1 calc R
C3 C -0.3197(4) 0.1670(4) 0.8697(3) 0.0242(7) Uani 1 1 d .
H3A H -0.3648 0.1646 0.9400 0.029 Uiso 1 1 calc R
C4 C -0.3774(4) 0.1109(3) 0.7808(3) 0.0232(7) Uani 1 1 d .
H4A H -0.4571 0.0695 0.7940 0.028 Uiso 1 1 calc R
C5 C -0.3169(4) 0.1175(3) 0.6777(3) 0.0223(7) Uani 1 1 d .
H5A H -0.3572 0.0829 0.6198 0.027 Uiso 1 1 calc R
C6 C -0.1911(4) 0.1773(3) 0.6566(2) 0.0190(6) Uani 1 1 d .
C7 C -0.1256(4) 0.1870(3) 0.5521(2) 0.0183(6) Uani 1 1 d .
H7A H -0.1664 0.1558 0.4924 0.022 Uiso 1 1 calc R
C8 C -0.0008(4) 0.2422(3) 0.5338(2) 0.0168(6) Uani 1 1 d .
C9 C 0.0686(4) 0.2522(3) 0.4272(2) 0.0211(6) Uani 1 1 d .
H9A H 0.0271 0.2247 0.3658 0.025 Uiso 1 1 calc R
C10 C 0.1949(4) 0.3015(3) 0.4141(2) 0.0212(6) Uani 1 1 d .
H10A H 0.2403 0.3066 0.3442 0.025 Uiso 1 1 calc R
C11 C 0.2573(4) 0.3452(3) 0.5070(3) 0.0211(6) Uani 1 1 d .
H11A H 0.3441 0.3784 0.4972 0.025 Uiso 1 1 calc R
C12 C 0.1931(4) 0.3397(3) 0.6103(2) 0.0200(6) Uani 1 1 d .
H12A H 0.2352 0.3696 0.6700 0.024 Uiso 1 1 calc R
C13 C 0.0623(4) 0.2883(3) 0.6262(2) 0.0159(6) Uani 1 1 d .
B1 B 0.0745(5) 0.3125(4) 0.8289(3) 0.0196(7) Uani 1 1 d .

loop_
_atom_site_aniso_label
_atom_site_aniso_U_11
_atom_site_aniso_U_22
_atom_site_aniso_U_33
_atom_site_aniso_U_23
_atom_site_aniso_U_13
_atom_site_aniso_U_12
Cl1 0.0297(4) 0.0135(3) 0.0290(4) -0.0014(3) -0.0017(3) -0.0107(3)
Cl2 0.0332(4) 0.0135(3) 0.0297(4) -0.0074(3) 0.0030(3) -0.0109(3)
Cl3 0.0270(4) 0.0459(5) 0.0239(4) -0.0073(3) -0.0057(3) -0.0127(4)
Cl4 0.0254(4) 0.0237(4) 0.0276(4) -0.0092(3) 0.0036(3) -0.0114(3)
Cl5 0.0454(5) 0.0177(4) 0.0213(4) -0.0071(3) -0.0012(3) -0.0147(4)
Cl6 0.0354(5) 0.0226(4) 0.0250(4) 0.0015(3) -0.0108(3) -0.0120(4)
Al1 0.0219(5) 0.0134(4) 0.0196(4) -0.0039(3) -0.0015(3) -0.0075(4)
N1 0.0227(13) 0.0106(11) 0.0149(12) -0.0013(9) -0.0019(10) -0.0077(10)
C1 0.0213(16) 0.0092(13) 0.0197(14) 0.0003(11) -0.0040(12) -0.0059(12)
C2 0.0239(17) 0.0170(14) 0.0179(14) -0.0040(11) 0.0005(12) -0.0087(13)
C3 0.0264(17) 0.0210(16) 0.0244(16) -0.0018(12) 0.0035(13) -0.0095(14)
C4 0.0241(17) 0.0173(15) 0.0315(17) -0.0038(13) 0.0022(13) -0.0117(14)
C5 0.0247(17) 0.0136(14) 0.0282(16) -0.0036(12) -0.0032(13) -0.0074(13)
C6 0.0227(16) 0.0107(13) 0.0223(15) -0.0016(11) -0.0029(12) -0.0056(12)
C7 0.0208(16) 0.0105(13) 0.0200(14) -0.0032(11) -0.0045(12) -0.0025(12)
C8 0.0188(15) 0.0098(13) 0.0182(14) -0.0020(11) -0.0021(11) -0.0024(12)
C9 0.0272(17) 0.0167(14) 0.0155(14) -0.0035(11) -0.0021(12) -0.0050(13)
C10 0.0258(17) 0.0179(15) 0.0154(14) -0.0012(11) 0.0061(12) -0.0049(13)
C11 0.0229(17) 0.0163(14) 0.0248(15) -0.0025(12) 0.0026(13) -0.0089(13)
C12 0.0261(17) 0.0138(14) 0.0212(15) -0.0017(11) -0.0030(12) -0.0095(13)
C13 0.0212(16) 0.0092(13) 0.0144(13) -0.0016(10) 0.0011(11) -0.0035(12)
B1 0.0269(19) 0.0181(16) 0.0164(16) -0.0030(13) 0.0053(14) -0.0119(15)

loop_
_atom_type_symbol
_atom_type_description
_atom_type_scat_dispersion_real
_atom_type_scat_dispersion_imag
_atom_type_scat_source
C C 0.0181 0.0091 'International Tables Vol C Tables 4.2.6.8 and 6.1.1.4'
H H 0.0000 0.0000 'International Tables Vol C Tables 4.2.6.8 and 6.1.1.4'
B B 0.0090 0.0039 'International Tables Vol C Tables 4.2.6.8 and 6.1.1.4'
N N 0.0311 0.0180 'International Tables Vol C Tables 4.2.6.8 and 6.1.1.4'
Al Al 0.2130 0.2455 'International Tables Vol C Tables 4.2.6.8 and 6.1.1.4'
Cl Cl 0.3639 0.7018 'International Tables Vol C Tables 4.2.6.8 and 6.1.1.4'

loop_
_geom_angle_atom_site_label_1
_geom_angle_atom_site_label_2
_geom_angle_atom_site_label_3
_geom_angle
Cl3 Al1 Cl2 110.28(5)
Cl3 Al1 Cl4 111.53(5)
Cl2 Al1 Cl4 110.69(5)
Cl3 Al1 Cl1 108.81(5)
Cl2 Al1 Cl1 107.03(5)
Cl4 Al1 Cl1 108.36(5)
C13 N1 C1 122.4(2)
C13 N1 B1 119.1(2)
C1 N1 B1 118.3(2)
N1 C1 C2 121.1(2)
N1 C1 C6 118.8(3)
C2 C1 C6 120.1(3)
C3 C2 C1 119.6(3)
C3 C2 H2A 120.2
C1 C2 H2A 120.2
C2 C3 C4 121.0(3)
C2 C3 H3A 119.5
C4 C3 H3A 119.5
C5 C4 C3 120.3(3)
C5 C4 H4A 119.9
C3 C4 H4A 119.9
C4 C5 C6 120.6(3)
C4 C5 H5A 119.7
C6 C5 H5A 119.7
C7 C6 C1 119.0(3)
C7 C6 C5 122.7(3)
C1 C6 C5 118.3(3)
C6 C7 C8 121.9(3)
C6 C7 H7A 119.1
C8 C7 H7A 119.1
C7 C8 C9 122.7(3)
C7 C8 C13 118.6(3)
C9 C8 C13 118.6(3)
C10 C9 C8 120.6(3)
C10 C9 H9A 119.7
C8 C9 H9A 119.7
C9 C10 C11 120.0(3)
C9 C10 H10A 120.0
C11 C10 H10A 120.0
C12 C11 C10 121.5(3)
C12 C11 H11A 119.3
C10 C11 H11A 119.3
C11 C12 C13 119.7(3)
C11 C12 H12A 120.2
C13 C12 H12A 120.2
N1 C13 C12 121.2(3)
N1 C13 C8 119.2(3)
C12 C13 C8 119.6(3)
N1 B1 Cl5 120.1(2)
N1 B1 Cl6 118.5(2)
Cl5 B1 Cl6 121.3(2)

loop_
_geom_bond_atom_site_label_1
_geom_bond_atom_site_label_2
_geom_bond_distance
Cl1 Al1 2.1454(11)
Cl2 Al1 2.1383(11)
Cl3 Al1 2.1225(11)
Cl4 Al1 2.1390(12)
Cl5 B1 1.717(3)
Cl6 B1 1.721(3)
N1 C13 1.372(4)
N1 C1 1.382(4)
N1 B1 1.503(4)
C1 C2 1.402(4)
C1 C6 1.427(4)
C2 C3 1.368(4)
C2 H2A 0.9300
C3 C4 1.425(4)
C3 H3A 0.9300
C4 C5 1.348(4)
C4 H4A 0.9300
C5 C6 1.431(4)
C5 H5A 0.9300
C6 C7 1.385(4)
C7 C8 1.390(4)
C7 H7A 0.9300
C8 C9 1.422(4)
C8 C13 1.429(4)
C9 C10 1.359(4)
C9 H9A 0.9300
C10 C11 1.417(4)
C10 H10A 0.9300
C11 C12 1.362(4)
C11 H11A 0.9300
C12 C13 1.412(4)
C12 H12A 0.9300

loop_
_geom_torsion_atom_site_label_1
_geom_torsion_atom_site_label_2
_geom_torsion_atom_site_label_3
_geom_torsion_atom_site_label_4
_geom_torsion
C13 N1 C1 C2 -177.6(3)
B1 N1 C1 C2 7.7(4)
C13 N1 C1 C6 2.0(4)
B1 N1 C1 C6 -172.7(3)
N1 C1 C2 C3 -177.5(3)
C6 C1 C2 C3 2.9(4)
C1 C2 C3 C4 -0.4(4)
C2 C3 C4 C5 -1.8(5)
C3 C4 C5 C6 1.5(5)
N1 C1 C6 C7 -2.1(4)
C2 C1 C6 C7 177.5(3)
N1 C1 C6 C5 177.2(2)
C2 C1 C6 C5 -3.2(4)
C4 C5 C6 C7 -179.7(3)
C4 C5 C6 C1 0.9(4)
C1 C6 C7 C8 0.8(4)
C5 C6 C7 C8 -178.5(3)
C6 C7 C8 C9 179.7(3)
C6 C7 C8 C13 0.7(4)
C7 C8 C9 C10 -177.6(3)
C13 C8 C9 C10 1.4(4)
C8 C9 C10 C11 -0.7(4)
C9 C10 C11 C12 -0.3(5)
C10 C11 C12 C13 0.5(5)
C1 N1 C13 C12 -179.2(3)
B1 N1 C13 C12 -4.6(4)
C1 N1 C13 C8 -0.6(4)
B1 N1 C13 C8 174.1(3)
C11 C12 C13 N1 178.9(3)
C11 C12 C13 C8 0.2(4)
C7 C8 C13 N1 -0.8(4)
C9 C8 C13 N1 -179.8(2)
C7 C8 C13 C12 177.9(3)
C9 C8 C13 C12 -1.2(4)
C13 N1 B1 Cl5 79.9(3)
C1 N1 B1 Cl5 -105.3(3)
C13 N1 B1 Cl6 -99.9(3)
C1 N1 B1 Cl6 75.0(3)
